data_7710207
loop_
_publ_author_name
'Ghosh, Subrata'
'Bagchi, Sukanya'
'Kamilya, Sujit'
'Mehta, Sakshi'
'Sarkar, Debopam'
'Herchel, Radovan'
'Mondal, Abhishake'

_publ_section_title
;
 Impact of counter anions on spin-state switching of manganese(iii)
 complexes containing an azobenzene ligand
;
_journal_name_full 'Dalton Transactions'
_journal_paper_doi 10.1039/D2DT00660J
_journal_year 2022
_chemical_formula_moiety 'C34 H36 Mn N8 O2, B F4, C2 H3 N'
_chemical_formula_sum 'C36 H39 B F4 Mn N9 O2'
_chemical_formula_weight 771.51
_space_group_crystal_system monoclinic
_space_group_IT_number 14
_space_group_name_Hall '-P 2yn'
_space_group_name_H-M_alt 'P 1 21/n 1'
_atom_sites_solution_hydrogens mixed
_audit_creation_date 2022-04-13
_audit_creation_method
;
Olex2 1.3
(compiled 2020.11.12 svn.r5f609507 for OlexSys, GUI svn.r6408)
;
_audit_update_record
;
2022-04-14 deposited with the CCDC.	2022-04-21 downloaded from the CCDC.
;
_cell_angle_alpha 90
_cell_angle_beta 101.029(3)
_cell_angle_gamma 90
_cell_formula_units_Z 4
_cell_length_a 8.1393(4)
_cell_length_b 23.3849(10)
_cell_length_c 20.7547(9)
_cell_measurement_reflns_used 9941
_cell_measurement_temperature 100(2)
_cell_measurement_theta_max 29.19
_cell_measurement_theta_min 2.55
_cell_volume 3877.4(3)
_computing_cell_refinement 'Bruker SAINT'
_computing_data_collection 'Bruker APEX2'
_computing_data_reduction 'Bruker SAINT'
_computing_molecular_graphics 'Olex2 1.3 (Dolomanov et al., 2009)'
_computing_publication_material 'Olex2 1.3 (Dolomanov et al., 2009)'
_computing_structure_refinement 'SHELXL 2018/3 (Sheldrick, 2015)'
_computing_structure_solution 'SHELXT 2014/5 (Sheldrick, 2014)'
_diffrn_ambient_temperature 100(2)
_diffrn_measured_fraction_theta_full 1.000
_diffrn_measured_fraction_theta_max 0.988
_diffrn_measurement_device_type 'Bruker APEX-II CCD'
_diffrn_measurement_method '\f and \w scans'
_diffrn_radiation_type MoK\a
_diffrn_radiation_wavelength 0.71073
_diffrn_reflns_av_R_equivalents 0.0896
_diffrn_reflns_av_unetI/netI 0.0516
_diffrn_reflns_Laue_measured_fraction_full 1.000
_diffrn_reflns_Laue_measured_fraction_max 0.988
_diffrn_reflns_limit_h_max 11
_diffrn_reflns_limit_h_min -11
_diffrn_reflns_limit_k_max 33
_diffrn_reflns_limit_k_min -33
_diffrn_reflns_limit_l_max 29
_diffrn_reflns_limit_l_min -29
_diffrn_reflns_number 98479
_diffrn_reflns_point_group_measured_fraction_full 1.000
_diffrn_reflns_point_group_measured_fraction_max 0.988
_diffrn_reflns_theta_full 25.242
_diffrn_reflns_theta_max 30.643
_diffrn_reflns_theta_min 1.326
_exptl_absorpt_coefficient_mu 0.404
_exptl_absorpt_correction_T_max 0.744
_exptl_absorpt_correction_T_min 0.651
_exptl_absorpt_correction_type multi-scan
_exptl_absorpt_process_details SADABS
_exptl_crystal_colour brown
_exptl_crystal_colour_primary brown
_exptl_crystal_density_diffrn 1.322
_exptl_crystal_description parallelepiped
_exptl_crystal_F_000 1600
_exptl_crystal_size_max 0.46
_exptl_crystal_size_mid 0.29
_exptl_crystal_size_min 0.13
_refine_diff_density_max 1.322
_refine_diff_density_min -0.831
_refine_diff_density_rms 0.079
_refine_ls_extinction_method none
_refine_ls_goodness_of_fit_ref 1.025
_refine_ls_hydrogen_treatment mixed
_refine_ls_matrix_type full
_refine_ls_number_parameters 514
_refine_ls_number_reflns 11835
_refine_ls_number_restraints 0
_refine_ls_restrained_S_all 1.025
_refine_ls_R_factor_all 0.0899
_refine_ls_R_factor_gt 0.0610
_refine_ls_shift/su_max 0.001
_refine_ls_shift/su_mean 0.000
_refine_ls_structure_factor_coef Fsqd
_refine_ls_weighting_details 'w=1/[\s^2^(Fo^2^)+(0.0804P)^2^+3.4888P] where P=(Fo^2^+2Fc^2^)/3'
_refine_ls_weighting_scheme calc
_refine_ls_wR_factor_gt 0.1532
_refine_ls_wR_factor_ref 0.1707
_reflns_Friedel_coverage 0.000
_reflns_number_gt 8349
_reflns_number_total 11835
_reflns_threshold_expression 'I > 2\s(I)'
_cod_data_source_file d2dt00660j2.cif
_cod_data_source_block Complex2_100K
_cod_database_code 7710207
_shelx_shelxl_version_number 2018/3
_shelx_space_group_comment
;
The symmetry employed for this shelxl refinement is uniquely defined
by the following loop, which should always be used as a source of
symmetry information in preference to the above space-group names.
They are only intended as comments.
;
_olex2_refinement_description
;
1. Fixed Uiso
 At 1.2 times of:
  All C(H) groups, All C(H,H) groups
 At 1.5 times of:
  All C(H,H,H) groups
2. Others
 Sof(N5B)=Sof(N6B)=1-FVAR(1)
 Sof(N5A)=Sof(N6A)=FVAR(1)
3.a Secondary CH2 refined with riding coordinates:
 C8(H8A,H8B), C7(H7A,H7B), C6(H6A,H6B), C1(H1A,H1B), C2(H2A,H2B), C3(H3A,H3B),
 C4(H4A,H4B), C5(H5A,H5B)
3.b Aromatic/amide H refined with riding coordinates:
 C11(H11), C21(H21), C20(H20), C19(H19), C18(H18), C17(H17), C13(H13),
 C14(H14), C24(H24), C26(H26), C27(H27), C30(H30), C31(H31), C32(H32), C33(H33),
  C34(H34)
3.c Idealised Me refined as rotating group:
 C35(H35A,H35B,H35C)
;
_smtbx_masks_void_probe_radius 1.2
_smtbx_masks_void_truncation_radius 1.2
_olex2_submission_special_instructions 'No special instructions were received'

loop_
_space_group_symop_operation_xyz
'x, y, z'
'-x+1/2, y+1/2, -z+1/2'
'-x, -y, -z'
'x-1/2, -y-1/2, z-1/2'

loop_
_atom_site_label
_atom_site_type_symbol
_atom_site_fract_x
_atom_site_fract_y
_atom_site_fract_z
_atom_site_U_iso_or_equiv
_atom_site_adp_type
_atom_site_occupancy
_atom_site_site_symmetry_order
_atom_site_calc_flag
_atom_site_refinement_flags_posn
_atom_site_refinement_flags_adp
_atom_site_refinement_flags_occupancy
_atom_site_disorder_assembly
_atom_site_disorder_group
Mn1 Mn 0.07548(4) 0.23010(2) 0.47702(2) 0.02005(9) Uani 1 1 d . . . . .
F1 F -0.3399(2) 0.27876(12) 0.69906(9) 0.0676(7) Uani 1 1 d . . . . .
F2 F -0.1944(3) 0.36178(9) 0.71275(9) 0.0570(5) Uani 1 1 d . . . . .
F3 F -0.2224(2) 0.31263(7) 0.61646(7) 0.0368(4) Uani 1 1 d . . . . .
F4 F -0.0588(2) 0.27833(8) 0.70877(10) 0.0494(5) Uani 1 1 d . . . . .
O1 O 0.13650(19) 0.15235(7) 0.47975(8) 0.0231(3) Uani 1 1 d . . . . .
O2 O 0.0214(2) 0.30768(7) 0.47300(8) 0.0250(3) Uani 1 1 d . . . . .
N4 N 0.3038(2) 0.25356(9) 0.53622(10) 0.0255(4) Uani 1 1 d . . . . .
N1 N -0.0122(2) 0.21599(8) 0.57058(10) 0.0241(4) Uani 1 1 d . . . . .
N2 N -0.1971(2) 0.21386(9) 0.43923(10) 0.0250(4) Uani 1 1 d . . . . .
N3 N 0.0919(2) 0.22870(8) 0.37688(10) 0.0243(4) Uani 1 1 d . . . . .
N7 N 0.6920(2) 0.07962(9) 0.38272(10) 0.0268(4) Uani 1 1 d . . . . .
N8 N 0.7840(3) 0.04183(9) 0.41363(11) 0.0282(4) Uani 1 1 d . . . . .
N9 N 0.4338(6) 0.08255(19) 0.6719(3) 0.0953(14) Uani 1 1 d . . . . .
C8 C 0.3794(3) 0.21683(11) 0.59141(12) 0.0295(5) Uani 1 1 d . . . . .
H8A H 0.488897 0.231641 0.611055 0.035 Uiso 1 1 calc R U . . .
H8B H 0.394122 0.178555 0.575417 0.035 Uiso 1 1 calc R U . . .
C7 C 0.2695(3) 0.21436(11) 0.64311(12) 0.0306(5) Uani 1 1 d . . . . .
H7A H 0.331279 0.195080 0.681614 0.037 Uiso 1 1 calc R U . . .
H7B H 0.248370 0.253159 0.655911 0.037 Uiso 1 1 calc R U . . .
C6 C 0.1022(3) 0.18421(10) 0.62199(12) 0.0284(5) Uani 1 1 d . . . . .
H6A H 0.121359 0.146422 0.605640 0.034 Uiso 1 1 calc R U . . .
H6B H 0.049639 0.179553 0.659860 0.034 Uiso 1 1 calc R U . . .
C1 C -0.1775(3) 0.18815(10) 0.55369(12) 0.0277(5) Uani 1 1 d . . . . .
H1A H -0.233643 0.189915 0.590871 0.033 Uiso 1 1 calc R U . . .
H1B H -0.163774 0.148250 0.543099 0.033 Uiso 1 1 calc R U . . .
C2 C -0.2812(3) 0.21822(11) 0.49566(12) 0.0272(5) Uani 1 1 d . . . . .
H2A H -0.391252 0.200842 0.484954 0.033 Uiso 1 1 calc R U . . .
H2B H -0.294953 0.258124 0.506253 0.033 Uiso 1 1 calc R U . . .
C3 C -0.2774(3) 0.25064(11) 0.38410(12) 0.0291(5) Uani 1 1 d . . . . .
H3A H -0.262308 0.290441 0.397042 0.035 Uiso 1 1 calc R U . . .
H3B H -0.396642 0.242829 0.374257 0.035 Uiso 1 1 calc R U . . .
C4 C -0.2045(3) 0.24067(12) 0.32283(12) 0.0313(5) Uani 1 1 d . . . . .
H4A H -0.274980 0.259731 0.286110 0.038 Uiso 1 1 calc R U . . .
H4B H -0.207717 0.200022 0.313362 0.038 Uiso 1 1 calc R U . . .
C5 C -0.0245(3) 0.26190(11) 0.32800(12) 0.0295(5) Uani 1 1 d . . . . .
H5A H 0.007917 0.258538 0.285550 0.035 Uiso 1 1 calc R U . . .
H5B H -0.018210 0.301955 0.340394 0.035 Uiso 1 1 calc R U . . .
C9 C 0.1982(3) 0.19647(11) 0.35617(12) 0.0265(5) Uani 1 1 d . . . . .
C10 C 0.3064(3) 0.15605(10) 0.39697(11) 0.0236(4) Uani 1 1 d . . . . .
C11 C 0.4450(3) 0.13453(10) 0.37372(12) 0.0256(4) Uani 1 1 d . . . . .
H11 H 0.467349 0.147638 0.333981 0.031 Uiso 1 1 calc R U . . .
C12 C 0.5486(3) 0.09415(10) 0.40906(12) 0.0245(4) Uani 1 1 d . . . . .
C16 C 0.9281(3) 0.02959(10) 0.38588(12) 0.0272(5) Uani 1 1 d . . . . .
C21 C 1.0212(3) -0.01783(10) 0.41088(13) 0.0308(5) Uani 1 1 d . . . . .
H21 H 0.990643 -0.039188 0.444517 0.037 Uiso 1 1 calc R U . . .
C20 C 1.1606(3) -0.03312(11) 0.38520(15) 0.0346(6) Uani 1 1 d . . . . .
H20 H 1.222465 -0.065233 0.401287 0.042 Uiso 1 1 calc R U . . .
C19 C 1.2078(3) -0.00108(12) 0.33609(14) 0.0336(5) Uani 1 1 d . . . . .
H19 H 1.301612 -0.011479 0.319339 0.040 Uiso 1 1 calc R U . . .
C18 C 1.1157(3) 0.04658(11) 0.31167(14) 0.0325(5) Uani 1 1 d . . . . .
H18 H 1.147995 0.068107 0.278523 0.039 Uiso 1 1 calc R U . . .
C17 C 0.9767(3) 0.06231(11) 0.33609(14) 0.0323(5) Uani 1 1 d . . . . .
H17 H 0.915377 0.094445 0.319691 0.039 Uiso 1 1 calc R U . . .
C13 C 0.5079(3) 0.07132(10) 0.46671(12) 0.0262(5) Uani 1 1 d . . . . .
H13 H 0.575244 0.043187 0.489932 0.031 Uiso 1 1 calc R U . . .
C14 C 0.3689(3) 0.09042(9) 0.48886(12) 0.0260(5) Uani 1 1 d . . . . .
H14 H 0.341749 0.074315 0.526435 0.031 Uiso 1 1 calc R U . . .
C15 C 0.2665(3) 0.13416(9) 0.45545(11) 0.0224(4) Uani 1 1 d . . . . .
C22 C 0.3735(3) 0.30207(11) 0.52929(13) 0.0290(5) Uani 1 1 d . . . . .
C23 C 0.2995(3) 0.34628(10) 0.48406(13) 0.0300(5) Uani 1 1 d . . . . .
C24 C 0.3996(4) 0.39149(12) 0.46814(15) 0.0379(6) Uani 1 1 d . . . . .
H24 H 0.514227 0.391543 0.484462 0.046 Uiso 1 1 calc R U . . .
C25 C 0.3268(4) 0.43596(12) 0.42805(15) 0.0420(7) Uani 1 1 d . . . . .
C26 C 0.1569(4) 0.43757(12) 0.40556(16) 0.0435(7) Uani 1 1 d . . . . .
H26 H 0.109726 0.468012 0.379627 0.052 Uiso 1 1 calc R U . . .
C27 C 0.0563(4) 0.39482(11) 0.42091(15) 0.0378(6) Uani 1 1 d . . . . .
H27 H -0.058699 0.396729 0.405692 0.045 Uiso 1 1 calc R U . . .
C28 C 0.1253(3) 0.34772(10) 0.45970(13) 0.0281(5) Uani 1 1 d . . . . .
C29 C 0.6472(4) 0.53142(12) 0.40044(15) 0.0404(7) Uani 1 1 d . . . . .
C30 C 0.8166(4) 0.53197(12) 0.42172(16) 0.0427(7) Uani 1 1 d . . . . .
H30 H 0.868284 0.503758 0.450126 0.051 Uiso 1 1 calc R U . . .
C31 C 0.9113(4) 0.57521(12) 0.40047(17) 0.0430(7) Uani 1 1 d . . . . .
H31 H 1.026885 0.575733 0.414562 0.052 Uiso 1 1 calc R U . . .
C32 C 0.8342(4) 0.61747(11) 0.35841(15) 0.0402(7) Uani 1 1 d . . . . .
H32 H 0.898062 0.646034 0.344006 0.048 Uiso 1 1 calc R U . . .
C33 C 0.6634(4) 0.61707(13) 0.33806(15) 0.0425(7) Uani 1 1 d . . . . .
H33 H 0.610951 0.645572 0.310254 0.051 Uiso 1 1 calc R U . . .
C34 C 0.5685(4) 0.57347(14) 0.35946(16) 0.0445(7) Uani 1 1 d . . . . .
H34 H 0.452781 0.572960 0.345998 0.053 Uiso 1 1 calc R U . . .
C35 C 0.3428(11) 0.0163(3) 0.7550(2) 0.137(3) Uani 1 1 d . . . . .
H35A H 0.440695 -0.000205 0.781691 0.205 Uiso 1 1 calc R U . . .
H35B H 0.276735 -0.013429 0.730659 0.205 Uiso 1 1 calc R U . . .
H35C H 0.277884 0.035382 0.782519 0.205 Uiso 1 1 calc R U . . .
C36 C 0.3901(5) 0.0549(2) 0.7121(2) 0.0760(13) Uani 1 1 d . . . . .
B1 B -0.2039(4) 0.30806(16) 0.68429(15) 0.0371(7) Uani 1 1 d . . . . .
N5A N 0.4125(6) 0.48355(19) 0.40588(15) 0.0303(11) Uani 0.818(18) 1 d . . P A 1
N6A N 0.5683(6) 0.4832(2) 0.42643(18) 0.0285(9) Uani 0.818(18) 1 d . . P A 1
N5B N 0.472(3) 0.5047(9) 0.3970(8) 0.033(5) Uani 0.182(18) 1 d . . P A -1
N6B N 0.523(2) 0.4661(9) 0.4334(9) 0.027(4) Uani 0.182(18) 1 d . . P A -1
H22 H 0.473(4) 0.3116(13) 0.5591(15) 0.036(8) Uiso 1 1 d . . . . .
H9 H 0.212(3) 0.1990(11) 0.3107(14) 0.023(7) Uiso 1 1 d . . . . .
H1 H -0.026(4) 0.2525(14) 0.5858(15) 0.034(8) Uiso 1 1 d . . . . .
H2 H -0.201(5) 0.1808(17) 0.4251(19) 0.059(11) Uiso 1 1 d . . . . .

loop_
_atom_site_aniso_label
_atom_site_aniso_U_11
_atom_site_aniso_U_22
_atom_site_aniso_U_33
_atom_site_aniso_U_23
_atom_site_aniso_U_13
_atom_site_aniso_U_12
Mn1 0.01638(15) 0.01998(15) 0.02409(17) -0.00012(12) 0.00461(12) -0.00046(12)
F1 0.0411(10) 0.128(2) 0.0362(10) -0.0135(11) 0.0131(8) -0.0385(12)
F2 0.0565(12) 0.0660(13) 0.0468(11) -0.0260(9) 0.0058(9) 0.0094(10)
F3 0.0335(8) 0.0479(9) 0.0299(8) -0.0067(7) 0.0084(6) 0.0018(7)
F4 0.0344(9) 0.0580(11) 0.0527(11) 0.0131(9) 0.0007(8) 0.0018(8)
O1 0.0203(7) 0.0222(7) 0.0280(8) -0.0016(6) 0.0075(6) -0.0009(6)
O2 0.0210(7) 0.0209(7) 0.0340(9) 0.0019(6) 0.0075(7) -0.0005(6)
N4 0.0181(8) 0.0287(10) 0.0297(10) -0.0052(8) 0.0045(8) 0.0012(7)
N1 0.0209(9) 0.0228(9) 0.0288(10) -0.0008(7) 0.0056(8) 0.0005(7)
N2 0.0201(9) 0.0273(10) 0.0279(10) -0.0013(8) 0.0057(8) -0.0002(7)
N3 0.0184(8) 0.0282(9) 0.0263(9) 0.0017(8) 0.0042(7) 0.0021(7)
N7 0.0214(9) 0.0262(9) 0.0331(11) -0.0008(8) 0.0062(8) 0.0014(7)
N8 0.0241(9) 0.0247(9) 0.0367(11) 0.0010(8) 0.0083(8) 0.0046(7)
N9 0.094(3) 0.076(3) 0.125(4) 0.024(3) 0.044(3) 0.030(2)
C8 0.0208(10) 0.0332(12) 0.0322(12) -0.0043(10) -0.0004(9) 0.0049(9)
C7 0.0291(12) 0.0341(12) 0.0266(12) -0.0023(9) 0.0006(10) 0.0055(10)
C6 0.0289(11) 0.0288(12) 0.0275(11) 0.0015(9) 0.0052(9) 0.0040(9)
C1 0.0231(10) 0.0305(12) 0.0313(12) -0.0001(9) 0.0099(9) -0.0051(9)
C2 0.0179(10) 0.0343(12) 0.0308(12) -0.0045(9) 0.0079(9) -0.0023(8)
C3 0.0199(10) 0.0354(12) 0.0310(12) 0.0008(10) 0.0025(9) 0.0027(9)
C4 0.0231(11) 0.0432(15) 0.0261(12) 0.0003(10) 0.0011(9) 0.0059(10)
C5 0.0238(11) 0.0390(14) 0.0259(11) 0.0046(9) 0.0051(9) 0.0085(9)
C9 0.0203(10) 0.0341(12) 0.0253(11) 0.0005(9) 0.0049(9) 0.0010(9)
C10 0.0178(9) 0.0270(11) 0.0260(11) -0.0030(8) 0.0038(8) 0.0018(8)
C11 0.0195(10) 0.0300(11) 0.0278(11) -0.0007(9) 0.0060(9) 0.0014(8)
C12 0.0202(10) 0.0223(10) 0.0312(12) -0.0040(8) 0.0058(9) -0.0011(8)
C16 0.0215(10) 0.0275(11) 0.0333(12) -0.0033(9) 0.0070(9) -0.0001(8)
C21 0.0279(11) 0.0245(11) 0.0406(14) 0.0025(10) 0.0075(10) 0.0015(9)
C20 0.0288(12) 0.0263(12) 0.0501(16) -0.0005(11) 0.0107(11) 0.0059(9)
C19 0.0237(11) 0.0348(13) 0.0444(15) -0.0080(11) 0.0114(10) 0.0001(10)
C18 0.0269(12) 0.0344(13) 0.0381(14) -0.0002(10) 0.0109(10) -0.0028(10)
C17 0.0281(12) 0.0315(12) 0.0382(14) 0.0023(10) 0.0084(10) 0.0037(10)
C13 0.0235(10) 0.0198(10) 0.0354(12) 0.0009(9) 0.0058(9) 0.0013(8)
C14 0.0276(11) 0.0190(10) 0.0328(12) 0.0017(8) 0.0093(9) 0.0003(8)
C15 0.0179(9) 0.0206(10) 0.0286(11) -0.0041(8) 0.0039(8) -0.0015(7)
C22 0.0206(10) 0.0323(12) 0.0362(13) -0.0109(10) 0.0105(10) -0.0040(9)
C23 0.0287(11) 0.0267(11) 0.0378(13) -0.0070(10) 0.0141(10) -0.0070(9)
C24 0.0367(14) 0.0356(14) 0.0464(16) -0.0131(12) 0.0205(12) -0.0133(11)
C25 0.0590(19) 0.0268(13) 0.0466(16) -0.0026(11) 0.0260(15) -0.0095(12)
C26 0.0582(19) 0.0253(13) 0.0504(17) 0.0034(11) 0.0192(15) -0.0006(12)
C27 0.0453(15) 0.0253(12) 0.0456(16) 0.0034(11) 0.0155(13) 0.0009(11)
C28 0.0336(12) 0.0207(10) 0.0336(12) -0.0015(9) 0.0152(10) -0.0025(9)
C29 0.0509(17) 0.0313(13) 0.0454(16) -0.0112(11) 0.0251(14) -0.0158(12)
C30 0.0526(18) 0.0268(13) 0.0536(18) -0.0092(12) 0.0224(15) -0.0070(12)
C31 0.0395(15) 0.0316(14) 0.063(2) -0.0108(13) 0.0220(14) -0.0081(11)
C32 0.0491(16) 0.0256(12) 0.0526(17) -0.0081(11) 0.0269(14) -0.0127(11)
C33 0.0520(17) 0.0362(14) 0.0417(16) -0.0078(12) 0.0153(14) -0.0063(13)
C34 0.0389(15) 0.0519(18) 0.0469(17) -0.0195(14) 0.0184(13) -0.0158(13)
C35 0.231(8) 0.124(5) 0.049(3) -0.001(3) 0.009(4) -0.104(5)
C36 0.059(2) 0.076(3) 0.086(3) 0.033(2) -0.003(2) -0.015(2)
B1 0.0253(13) 0.058(2) 0.0287(14) -0.0098(13) 0.0083(11) -0.0056(13)
N5A 0.0293(19) 0.0234(18) 0.0388(16) 0.0032(11) 0.0078(13) -0.0024(15)
N6A 0.0275(19) 0.0233(18) 0.0362(16) -0.0023(13) 0.0103(14) -0.0057(14)
N5B 0.028(8) 0.022(8) 0.046(8) 0.003(6) 0.003(6) 0.001(7)
N6B 0.025(8) 0.022(8) 0.032(7) -0.006(6) 0.004(6) -0.011(6)

loop_
_atom_type_symbol
_atom_type_description
_atom_type_scat_dispersion_real
_atom_type_scat_dispersion_imag
_atom_type_scat_source
C C 0.0033 0.0016 'International Tables Vol C Tables 4.2.6.8 and 6.1.1.4'
H H 0.0000 0.0000 'International Tables Vol C Tables 4.2.6.8 and 6.1.1.4'
B B 0.0013 0.0007 'International Tables Vol C Tables 4.2.6.8 and 6.1.1.4'
F F 0.0171 0.0103 'International Tables Vol C Tables 4.2.6.8 and 6.1.1.4'
Mn Mn 0.3368 0.7283 'International Tables Vol C Tables 4.2.6.8 and 6.1.1.4'
N N 0.0061 0.0033 'International Tables Vol C Tables 4.2.6.8 and 6.1.1.4'
O O 0.0106 0.0060 'International Tables Vol C Tables 4.2.6.8 and 6.1.1.4'

loop_
_geom_angle_atom_site_label_1
_geom_angle_atom_site_label_2
_geom_angle_atom_site_label_3
_geom_angle
_geom_angle_site_symmetry_1
_geom_angle_site_symmetry_3
_geom_angle_publ_flag
O1 Mn1 N4 92.06(7) . . ?
O1 Mn1 N1 87.55(7) . . ?
O1 Mn1 N2 94.86(7) . . ?
O1 Mn1 N3 87.06(7) . . ?
O2 Mn1 O1 178.02(7) . . ?
O2 Mn1 N4 86.95(8) . . ?
O2 Mn1 N1 94.08(7) . . ?
O2 Mn1 N2 86.55(7) . . ?
O2 Mn1 N3 91.71(7) . . ?
N4 Mn1 N1 85.61(8) . . ?
N4 Mn1 N2 163.29(8) . . ?
N4 Mn1 N3 111.46(8) . . ?
N1 Mn1 N2 79.52(7) . . ?
N3 Mn1 N1 162.26(8) . . ?
N3 Mn1 N2 84.12(7) . . ?
C15 O1 Mn1 121.55(14) . . ?
C28 O2 Mn1 122.84(15) . . ?
C8 N4 Mn1 119.77(15) . . ?
C22 N4 Mn1 121.67(18) . . ?
C22 N4 C8 118.3(2) . . ?
Mn1 N1 H1 104.0(19) . . ?
C6 N1 Mn1 116.33(15) . . ?
C6 N1 H1 108.7(19) . . ?
C1 N1 Mn1 106.81(14) . . ?
C1 N1 C6 111.73(19) . . ?
C1 N1 H1 108.8(19) . . ?
Mn1 N2 H2 105(3) . . ?
C2 N2 Mn1 106.89(14) . . ?
C2 N2 C3 111.82(19) . . ?
C2 N2 H2 111(3) . . ?
C3 N2 Mn1 115.71(15) . . ?
C3 N2 H2 107(3) . . ?
C5 N3 Mn1 121.20(15) . . ?
C9 N3 Mn1 120.91(16) . . ?
C9 N3 C5 117.8(2) . . ?
N8 N7 C12 115.2(2) . . ?
N7 N8 C16 113.0(2) . . ?
N4 C8 H8A 109.5 . . ?
N4 C8 H8B 109.5 . . ?
N4 C8 C7 110.86(19) . . ?
H8A C8 H8B 108.1 . . ?
C7 C8 H8A 109.5 . . ?
C7 C8 H8B 109.5 . . ?
C8 C7 H7A 108.4 . . ?
C8 C7 H7B 108.4 . . ?
H7A C7 H7B 107.5 . . ?
C6 C7 C8 115.4(2) . . ?
C6 C7 H7A 108.4 . . ?
C6 C7 H7B 108.4 . . ?
N1 C6 C7 112.4(2) . . ?
N1 C6 H6A 109.1 . . ?
N1 C6 H6B 109.1 . . ?
C7 C6 H6A 109.1 . . ?
C7 C6 H6B 109.1 . . ?
H6A C6 H6B 107.9 . . ?
N1 C1 H1A 109.8 . . ?
N1 C1 H1B 109.8 . . ?
N1 C1 C2 109.27(19) . . ?
H1A C1 H1B 108.3 . . ?
C2 C1 H1A 109.8 . . ?
C2 C1 H1B 109.8 . . ?
N2 C2 C1 109.26(19) . . ?
N2 C2 H2A 109.8 . . ?
N2 C2 H2B 109.8 . . ?
C1 C2 H2A 109.8 . . ?
C1 C2 H2B 109.8 . . ?
H2A C2 H2B 108.3 . . ?
N2 C3 H3A 109.2 . . ?
N2 C3 H3B 109.2 . . ?
N2 C3 C4 111.8(2) . . ?
H3A C3 H3B 107.9 . . ?
C4 C3 H3A 109.2 . . ?
C4 C3 H3B 109.2 . . ?
C3 C4 H4A 108.7 . . ?
C3 C4 H4B 108.7 . . ?
C3 C4 C5 114.4(2) . . ?
H4A C4 H4B 107.6 . . ?
C5 C4 H4A 108.7 . . ?
C5 C4 H4B 108.7 . . ?
N3 C5 C4 111.0(2) . . ?
N3 C5 H5A 109.4 . . ?
N3 C5 H5B 109.4 . . ?
C4 C5 H5A 109.4 . . ?
C4 C5 H5B 109.4 . . ?
H5A C5 H5B 108.0 . . ?
N3 C9 C10 124.1(2) . . ?
N3 C9 H9 119.8(16) . . ?
C10 C9 H9 116.1(16) . . ?
C11 C10 C9 118.1(2) . . ?
C11 C10 C15 119.9(2) . . ?
C15 C10 C9 121.7(2) . . ?
C10 C11 H11 119.6 . . ?
C12 C11 C10 120.8(2) . . ?
C12 C11 H11 119.6 . . ?
C11 C12 N7 115.0(2) . . ?
C11 C12 C13 119.5(2) . . ?
C13 C12 N7 125.5(2) . . ?
C21 C16 N8 116.1(2) . . ?
C21 C16 C17 120.1(2) . . ?
C17 C16 N8 123.8(2) . . ?
C16 C21 H21 120.3 . . ?
C16 C21 C20 119.3(2) . . ?
C20 C21 H21 120.3 . . ?
C21 C20 H20 119.7 . . ?
C19 C20 C21 120.5(2) . . ?
C19 C20 H20 119.7 . . ?
C20 C19 H19 120.0 . . ?
C20 C19 C18 120.1(2) . . ?
C18 C19 H19 120.0 . . ?
C19 C18 H18 119.8 . . ?
C17 C18 C19 120.4(3) . . ?
C17 C18 H18 119.8 . . ?
C16 C17 H17 120.2 . . ?
C18 C17 C16 119.6(2) . . ?
C18 C17 H17 120.2 . . ?
C12 C13 H13 119.9 . . ?
C14 C13 C12 120.3(2) . . ?
C14 C13 H13 119.9 . . ?
C13 C14 H14 119.5 . . ?
C13 C14 C15 121.1(2) . . ?
C15 C14 H14 119.5 . . ?
O1 C15 C10 122.8(2) . . ?
O1 C15 C14 118.9(2) . . ?
C10 C15 C14 118.2(2) . . ?
N4 C22 C23 124.3(2) . . ?
N4 C22 H22 118.3(19) . . ?
C23 C22 H22 116.9(19) . . ?
C24 C23 C22 119.9(2) . . ?
C28 C23 C22 120.9(2) . . ?
C28 C23 C24 118.9(2) . . ?
C23 C24 H24 120.0 . . ?
C25 C24 C23 120.1(3) . . ?
C25 C24 H24 120.0 . . ?
C24 C25 N5A 126.5(3) . . ?
C24 C25 N6B 89.1(7) . . ?
C26 C25 C24 120.6(3) . . ?
C26 C25 N5A 112.9(3) . . ?
C26 C25 N6B 150.2(7) . . ?
N5A C25 N6B 37.3(6) . . ?
C25 C26 H26 119.7 . . ?
C27 C26 C25 120.6(3) . . ?
C27 C26 H26 119.7 . . ?
C26 C27 H27 119.6 . . ?
C26 C27 C28 120.8(3) . . ?
C28 C27 H27 119.6 . . ?
O2 C28 C23 123.0(2) . . ?
O2 C28 C27 118.0(2) . . ?
C23 C28 C27 118.9(2) . . ?
C30 C29 C34 121.0(3) . . ?
C30 C29 N6A 112.2(3) . . ?
C30 C29 N5B 152.2(7) . . ?
C34 C29 N6A 126.7(3) . . ?
C34 C29 N5B 86.8(7) . . ?
N6A C29 N5B 39.9(6) . . ?
C29 C30 H30 120.3 . . ?
C29 C30 C31 119.4(3) . . ?
C31 C30 H30 120.3 . . ?
C30 C31 H31 119.8 . . ?
C32 C31 C30 120.3(3) . . ?
C32 C31 H31 119.8 . . ?
C31 C32 H32 120.1 . . ?
C33 C32 C31 119.9(3) . . ?
C33 C32 H32 120.1 . . ?
C32 C33 H33 120.2 . . ?
C32 C33 C34 119.6(3) . . ?
C34 C33 H33 120.2 . . ?
C29 C34 C33 119.8(3) . . ?
C29 C34 H34 120.1 . . ?
C33 C34 H34 120.1 . . ?
H35A C35 H35B 109.5 . . ?
H35A C35 H35C 109.5 . . ?
H35B C35 H35C 109.5 . . ?
C36 C35 H35A 109.5 . . ?
C36 C35 H35B 109.5 . . ?
C36 C35 H35C 109.5 . . ?
N9 C36 C35 172.6(6) . . ?
F1 B1 F3 109.0(2) . . ?
F2 B1 F1 109.7(3) . . ?
F2 B1 F3 110.4(3) . . ?
F4 B1 F1 109.4(3) . . ?
F4 B1 F2 109.0(2) . . ?
F4 B1 F3 109.3(2) . . ?
N6A N5A C25 113.9(5) . . ?
N5B N5A C25 168.3(11) . . ?
N5B N5A N6A 54.7(11) . . ?
N5B N5A N6B 82(2) . . ?
N6B N5A C25 86.6(17) . . ?
N6B N5A N6A 27.3(14) . . ?
N5A N6A C29 110.9(4) . . ?
N5B N6A C29 74.8(18) . . ?
N5B N6A N5A 36.1(15) . . ?
N6B N6A C29 166.9(19) . . ?
N6B N6A N5A 55.9(19) . . ?
N6B N6A N5B 92(3) . . ?
N5A N5B C29 154.4(16) . . ?
N5A N5B N6A 89(2) . . ?
N5A N5B N6B 60(2) . . ?
N6A N5B C29 65.2(15) . . ?
N6A N5B N6B 29.0(8) . . ?
N6B N5B C29 94.2(19) . . ?
N5A N6B C25 56.0(13) . . ?
N5A N6B N5B 37.8(9) . . ?
N6A N6B C25 153(2) . . ?
N6A N6B N5A 97(3) . . ?
N6A N6B N5B 59(3) . . ?
N5B N6B C25 93.8(19) . . ?

loop_
_geom_bond_atom_site_label_1
_geom_bond_atom_site_label_2
_geom_bond_distance
_geom_bond_site_symmetry_2
_geom_bond_publ_flag
Mn1 O1 1.8828(16) . ?
Mn1 O2 1.8649(16) . ?
Mn1 N4 2.0952(19) . ?
Mn1 N1 2.218(2) . ?
Mn1 N2 2.239(2) . ?
Mn1 N3 2.108(2) . ?
F1 B1 1.385(4) . ?
F2 B1 1.384(4) . ?
F3 B1 1.391(3) . ?
F4 B1 1.381(4) . ?
O1 C15 1.327(3) . ?
O2 C28 1.325(3) . ?
N4 C8 1.469(3) . ?
N4 C22 1.289(3) . ?
N1 C6 1.476(3) . ?
N1 C1 1.475(3) . ?
N1 H1 0.92(3) . ?
N2 C2 1.469(3) . ?
N2 C3 1.480(3) . ?
N2 H2 0.83(4) . ?
N3 C5 1.470(3) . ?
N3 C9 1.282(3) . ?
N7 N8 1.253(3) . ?
N7 C12 1.422(3) . ?
N8 C16 1.431(3) . ?
N9 C36 1.164(6) . ?
C8 H8A 0.9700 . ?
C8 H8B 0.9700 . ?
C8 C7 1.524(4) . ?
C7 H7A 0.9700 . ?
C7 H7B 0.9700 . ?
C7 C6 1.522(4) . ?
C6 H6A 0.9700 . ?
C6 H6B 0.9700 . ?
C1 H1A 0.9700 . ?
C1 H1B 0.9700 . ?
C1 C2 1.506(3) . ?
C2 H2A 0.9700 . ?
C2 H2B 0.9700 . ?
C3 H3A 0.9700 . ?
C3 H3B 0.9700 . ?
C3 C4 1.521(4) . ?
C4 H4A 0.9700 . ?
C4 H4B 0.9700 . ?
C4 C5 1.532(4) . ?
C5 H5A 0.9700 . ?
C5 H5B 0.9700 . ?
C9 C10 1.449(3) . ?
C9 H9 0.97(3) . ?
C10 C11 1.403(3) . ?
C10 C15 1.411(3) . ?
C11 H11 0.9300 . ?
C11 C12 1.380(3) . ?
C12 C13 1.406(3) . ?
C16 C21 1.387(3) . ?
C16 C17 1.402(4) . ?
C21 H21 0.9300 . ?
C21 C20 1.389(4) . ?
C20 H20 0.9300 . ?
C20 C19 1.378(4) . ?
C19 H19 0.9300 . ?
C19 C18 1.384(4) . ?
C18 H18 0.9300 . ?
C18 C17 1.375(4) . ?
C17 H17 0.9300 . ?
C13 H13 0.9300 . ?
C13 C14 1.374(3) . ?
C14 H14 0.9300 . ?
C14 C15 1.414(3) . ?
C22 C23 1.448(4) . ?
C22 H22 0.95(3) . ?
C23 C24 1.412(3) . ?
C23 C28 1.412(4) . ?
C24 H24 0.9300 . ?
C24 C25 1.391(4) . ?
C25 C26 1.373(5) . ?
C25 N5A 1.435(6) . ?
C25 N6B 1.73(2) . ?
C26 H26 0.9300 . ?
C26 C27 1.368(4) . ?
C27 H27 0.9300 . ?
C27 C28 1.415(4) . ?
C29 C30 1.365(5) . ?
C29 C34 1.376(5) . ?
C29 N6A 1.453(7) . ?
C29 N5B 1.54(3) . ?
C30 H30 0.9300 . ?
C30 C31 1.394(4) . ?
C31 H31 0.9300 . ?
C31 C32 1.387(5) . ?
C32 H32 0.9300 . ?
C32 C33 1.374(5) . ?
C33 H33 0.9300 . ?
C33 C34 1.401(4) . ?
C34 H34 0.9300 . ?
C35 H35A 0.9600 . ?
C35 H35B 0.9600 . ?
C35 H35C 0.9600 . ?
C35 C36 1.374(6) . ?
N5A N6A 1.258(8) . ?
N5A N5B 0.74(2) . ?
N5A N6B 1.049(16) . ?
N6A N5B 1.027(13) . ?
N6A N6B 0.58(2) . ?
N5B N6B 1.20(3) . ?

loop_
_geom_torsion_atom_site_label_1
_geom_torsion_atom_site_label_2
_geom_torsion_atom_site_label_3
_geom_torsion_atom_site_label_4
_geom_torsion
_geom_torsion_site_symmetry_1
_geom_torsion_site_symmetry_2
_geom_torsion_site_symmetry_3
_geom_torsion_site_symmetry_4
_geom_torsion_publ_flag
Mn1 O1 C15 C10 -38.9(3) . . . . ?
Mn1 O1 C15 C14 141.96(17) . . . . ?
Mn1 O2 C28 C23 -39.0(3) . . . . ?
Mn1 O2 C28 C27 143.0(2) . . . . ?
Mn1 N4 C8 C7 -64.6(2) . . . . ?
Mn1 N4 C22 C23 4.0(3) . . . . ?
Mn1 N1 C6 C7 60.6(2) . . . . ?
Mn1 N1 C1 C2 -44.9(2) . . . . ?
Mn1 N2 C2 C1 -42.8(2) . . . . ?
Mn1 N2 C3 C4 64.4(2) . . . . ?
Mn1 N3 C5 C4 -63.8(2) . . . . ?
Mn1 N3 C9 C10 4.4(3) . . . . ?
N4 Mn1 O1 C15 -62.41(17) . . . . ?
N4 Mn1 O2 C28 47.83(19) . . . . ?
N4 C8 C7 C6 67.4(3) . . . . ?
N4 C22 C23 C24 -164.6(2) . . . . ?
N4 C22 C23 C28 20.9(4) . . . . ?
N1 Mn1 O1 C15 -147.92(17) . . . . ?
N1 Mn1 O2 C28 133.20(19) . . . . ?
N1 C1 C2 N2 61.0(2) . . . . ?
N2 Mn1 O1 C15 132.81(16) . . . . ?
N2 Mn1 O2 C28 -147.57(19) . . . . ?
N2 C3 C4 C5 -69.6(3) . . . . ?
N3 Mn1 O1 C15 48.98(17) . . . . ?
N3 Mn1 O2 C28 -63.57(19) . . . . ?
N3 C9 C10 C11 -163.7(2) . . . . ?
N3 C9 C10 C15 22.5(4) . . . . ?
N7 N8 C16 C21 -170.1(2) . . . . ?
N7 N8 C16 C17 9.7(3) . . . . ?
N7 C12 C13 C14 177.3(2) . . . . ?
N8 N7 C12 C11 -178.1(2) . . . . ?
N8 N7 C12 C13 2.4(3) . . . . ?
N8 C16 C21 C20 178.5(2) . . . . ?
N8 C16 C17 C18 -178.9(2) . . . . ?
C8 N4 C22 C23 -169.8(2) . . . . ?
C8 C7 C6 N1 -67.7(3) . . . . ?
C6 N1 C1 C2 -173.17(19) . . . . ?
C1 N1 C6 C7 -176.4(2) . . . . ?
C2 N2 C3 C4 -172.9(2) . . . . ?
C3 N2 C2 C1 -170.4(2) . . . . ?
C3 C4 C5 N3 66.3(3) . . . . ?
C5 N3 C9 C10 -172.0(2) . . . . ?
C9 N3 C5 C4 112.6(2) . . . . ?
C9 C10 C11 C12 -177.3(2) . . . . ?
C9 C10 C15 O1 -5.7(3) . . . . ?
C9 C10 C15 C14 173.4(2) . . . . ?
C10 C11 C12 N7 -174.9(2) . . . . ?
C10 C11 C12 C13 4.6(3) . . . . ?
C11 C10 C15 O1 -179.5(2) . . . . ?
C11 C10 C15 C14 -0.3(3) . . . . ?
C11 C12 C13 C14 -2.1(3) . . . . ?
C12 N7 N8 C16 -178.88(19) . . . . ?
C12 C13 C14 C15 -1.6(4) . . . . ?
C16 C21 C20 C19 1.0(4) . . . . ?
C21 C16 C17 C18 0.9(4) . . . . ?
C21 C20 C19 C18 -0.4(4) . . . . ?
C20 C19 C18 C17 0.0(4) . . . . ?
C19 C18 C17 C16 -0.3(4) . . . . ?
C17 C16 C21 C20 -1.3(4) . . . . ?
C13 C14 C15 O1 -178.1(2) . . . . ?
C13 C14 C15 C10 2.8(3) . . . . ?
C15 C10 C11 C12 -3.4(3) . . . . ?
C22 N4 C8 C7 109.4(2) . . . . ?
C22 C23 C24 C25 -175.8(2) . . . . ?
C22 C23 C28 O2 -4.3(4) . . . . ?
C22 C23 C28 C27 173.7(2) . . . . ?
C23 C24 C25 C26 2.4(4) . . . . ?
C23 C24 C25 N5A -177.7(3) . . . . ?
C23 C24 C25 N6B -178.5(6) . . . . ?
C24 C23 C28 O2 -178.9(2) . . . . ?
C24 C23 C28 C27 -0.9(4) . . . . ?
C24 C25 C26 C27 -1.5(5) . . . . ?
C24 C25 N5A N6A -0.5(5) . . . . ?
C24 C25 N5A N5B 12(6) . . . . ?
C24 C25 N5A N6B -1.4(9) . . . . ?
C24 C25 N6B N5A 178.9(8) . . . . ?
C24 C25 N6B N6A 175(5) . . . . ?
C24 C25 N6B N5B 177.2(11) . . . . ?
C25 C26 C27 C28 -0.7(5) . . . . ?
C25 N5A N6A C29 178.2(3) . . . . ?
C25 N5A N6A N5B 176.9(15) . . . . ?
C25 N5A N6A N6B -2(2) . . . . ?
C25 N5A N5B C29 -17(9) . . . . ?
C25 N5A N5B N6A -14(7) . . . . ?
C25 N5A N5B N6B -14(6) . . . . ?
C25 N5A N6B N6A 178.2(19) . . . . ?
C25 N5A N6B N5B 177.3(12) . . . . ?
C26 C25 N5A N6A 179.4(3) . . . . ?
C26 C25 N5A N5B -168(6) . . . . ?
C26 C25 N5A N6B 178.5(9) . . . . ?
C26 C25 N6B N5A -2.7(17) . . . . ?
C26 C25 N6B N6A -7(6) . . . . ?
C26 C25 N6B N5B -4.4(19) . . . . ?
C26 C27 C28 O2 179.9(3) . . . . ?
C26 C27 C28 C23 1.9(4) . . . . ?
C28 C23 C24 C25 -1.2(4) . . . . ?
C29 C30 C31 C32 0.4(4) . . . . ?
C29 N6A N5B N5A -178.8(14) . . . . ?
C29 N6A N5B N6B -179.8(19) . . . . ?
C29 N6A N6B C25 4(13) . . . . ?
C29 N6A N6B N5A 0(9) . . . . ?
C29 N6A N6B N5B 1(8) . . . . ?
C29 N5B N6B C25 -179.1(7) . . . . ?
C29 N5B N6B N5A 178.7(16) . . . . ?
C29 N5B N6B N6A -0.2(17) . . . . ?
C30 C29 C34 C33 1.2(4) . . . . ?
C30 C29 N6A N5A -179.7(3) . . . . ?
C30 C29 N6A N5B -179.0(9) . . . . ?
C30 C29 N6A N6B 180(100) . . . . ?
C30 C29 N5B N5A 5(5) . . . . ?
C30 C29 N5B N6A 2.0(17) . . . . ?
C30 C29 N5B N6B 2.1(19) . . . . ?
C30 C31 C32 C33 0.6(4) . . . . ?
C31 C32 C33 C34 -0.7(4) . . . . ?
C32 C33 C34 C29 -0.2(4) . . . . ?
C34 C29 C30 C31 -1.3(4) . . . . ?
C34 C29 N6A N5A 0.8(5) . . . . ?
C34 C29 N6A N5B 1.5(9) . . . . ?
C34 C29 N6A N6B 0(8) . . . . ?
C34 C29 N5B N5A -176(4) . . . . ?
C34 C29 N5B N6A -178.8(7) . . . . ?
C34 C29 N5B N6B -178.6(11) . . . . ?
N5A C25 C26 C27 178.6(3) . . . . ?
N5A C25 N6B N6A -4(4) . . . . ?
N5A C25 N6B N5B -1.7(8) . . . . ?
N5A N6A N5B C29 178.8(14) . . . . ?
N5A N6A N5B N6B -1(2) . . . . ?
N5A N6A N6B C25 3(4) . . . . ?
N5A N6A N6B N5B 0.7(15) . . . . ?
N5A N5B N6B C25 2.3(10) . . . . ?
N5A N5B N6B N6A -179(2) . . . . ?
N6A C29 C30 C31 179.2(3) . . . . ?
N6A C29 C34 C33 -179.3(3) . . . . ?
N6A C29 N5B N5A 3(3) . . . . ?
N6A C29 N5B N6B 0.1(9) . . . . ?
N6A N5A N5B C29 -3(3) . . . . ?
N6A N5A N5B N6B 0.5(12) . . . . ?
N6A N5A N6B C25 -178.2(19) . . . . ?
N6A N5A N6B N5B -1(2) . . . . ?
N6A N5B N6B C25 -179(2) . . . . ?
N6A N5B N6B N5A 179(2) . . . . ?
N5B C29 C30 C31 177.8(12) . . . . ?
N5B C29 C34 C33 -178.4(6) . . . . ?
N5B C29 N6A N5A -0.8(9) . . . . ?
N5B C29 N6A N6B -1(8) . . . . ?
N5B N5A N6A C29 1.2(14) . . . . ?
N5B N5A N6A N6B -179(3) . . . . ?
N5B N5A N6B C25 -177.3(12) . . . . ?
N5B N5A N6B N6A 1(2) . . . . ?
N5B N6A N6B C25 2(5) . . . . ?
N5B N6A N6B N5A -0.7(15) . . . . ?
N6B C25 C26 C27 -179.6(11) . . . . ?
N6B C25 N5A N6A 0.9(10) . . . . ?
N6B C25 N5A N5B 13(6) . . . . ?
N6B N5A N6A C29 -180(2) . . . . ?
N6B N5A N6A N5B 179(3) . . . . ?
N6B N5A N5B C29 -3(4) . . . . ?
N6B N5A N5B N6A -0.5(12) . . . . ?
N6B N6A N5B C29 179.8(19) . . . . ?
N6B N6A N5B N5A 1(2) . . . . ?

loop_
_smtbx_masks_void_nr
_smtbx_masks_void_average_x
_smtbx_masks_void_average_y
_smtbx_masks_void_average_z
_smtbx_masks_void_volume
_smtbx_masks_void_count_electrons
_smtbx_masks_void_content
1 -0.081 0.135 0.781 101.2 23.7 '1 CH3CN'
2 0.419 0.365 0.281 101.2 23.7 '1 CH3CN'
3 -0.419 0.635 0.719 101.2 23.9 '1 CH3CN'
4 0.081 0.865 0.219 101.2 23.7 '1 CH3CN'
